data_7001596
loop_
_publ_author_name
'Hilfiger, Matthew G.'
'Zhao, Hanhua'
'Prosvirin, Andrey'
'Wernsdorfer, Wolfgang'
'Dunbar, Kim R.'

_publ_section_title
;
 Molecules based on M(v) (M = Mo, W) and Ni(ii) ions: a new class of
 trigonal bipyramidal cluster and confirmation of SMM behavior for the
 pentadecanuclear molecule
 {NiII[NiII(tmphen)(MeOH)]6[Ni(H2O)3]2[\m-CN]30[WV(CN)3]6}
;
_journal_issue 26
_journal_name_full 'Dalton Transactions'
_journal_page_first 5155
_journal_page_last 5163
_journal_paper_doi 10.1039/b903691a
_journal_year 2009
_chemical_formula_sum 'C120 H132 N28 Ni3 O10 W2'
_chemical_formula_weight 2670.37
_chemical_name_systematic
;
?
;
_space_group_IT_number 14
_symmetry_space_group_name_Hall '-P 2ybc'
_symmetry_space_group_name_H-M 'P 1 21/c 1'
_atom_sites_solution_hydrogens geom
_atom_sites_solution_primary direct
_atom_sites_solution_secondary difmap
_audit_creation_method SHELXL-97
_cell_angle_alpha 90.00
_cell_angle_beta 116.12(3)
_cell_angle_gamma 90.00
_cell_formula_units_Z 4
_cell_length_a 31.859(6)
_cell_length_b 16.435(3)
_cell_length_c 28.926(6)
_cell_measurement_temperature 110(2)
_cell_volume 13599(6)
_computing_cell_refinement 'SMART V5.625 (Bruker, 2000)'
_computing_data_collection 'SMART V5.625 (Bruker, 2000)'
_computing_data_reduction 'SAINT V6.32 (Bruker, 2001)'
_computing_molecular_graphics 'X-Seed (Barbour, 2001)'
_computing_publication_material 'SHELXL-97 (Sheldrick, 1997)'
_computing_structure_refinement 'SHELXL-97 (Sheldrick, 1997)'
_computing_structure_solution 'SHELXS-97 (Sheldrick, 1997)'
_diffrn_ambient_temperature 110(2)
_diffrn_measured_fraction_theta_full 0.985
_diffrn_measured_fraction_theta_max 0.985
_diffrn_measurement_device_type 'Bruker SMART 1000 CCD area-detector'
_diffrn_measurement_method 'profile data from \w scans'
_diffrn_radiation_monochromator graphite
_diffrn_radiation_source 'fine-focus sealed tube'
_diffrn_radiation_type MoK\a
_diffrn_radiation_wavelength 0.71073
_diffrn_reflns_av_R_equivalents 0.0539
_diffrn_reflns_av_sigmaI/netI 0.0507
_diffrn_reflns_limit_h_max 41
_diffrn_reflns_limit_h_min -41
_diffrn_reflns_limit_k_max 21
_diffrn_reflns_limit_k_min -21
_diffrn_reflns_limit_l_max 35
_diffrn_reflns_limit_l_min -37
_diffrn_reflns_number 117802
_diffrn_reflns_theta_full 27.57
_diffrn_reflns_theta_max 27.57
_diffrn_reflns_theta_min 1.41
_exptl_absorpt_coefficient_mu 1.616
_exptl_absorpt_correction_type multi-scan
_exptl_absorpt_process_details 'SADABS v2.03 (Bruker, 2003)'
_exptl_crystal_colour red
_exptl_crystal_density_diffrn 0.978
_exptl_crystal_density_method 'not measured'
_exptl_crystal_description plate
_exptl_crystal_F_000 4080
_exptl_crystal_size_max 0.36
_exptl_crystal_size_mid 0.26
_exptl_crystal_size_min 0.09
_refine_diff_density_max 3.439
_refine_diff_density_min -1.283
_refine_diff_density_rms 0.189
_refine_ls_extinction_method none
_refine_ls_goodness_of_fit_ref 1.075
_refine_ls_hydrogen_treatment mixed
_refine_ls_matrix_type full
_refine_ls_number_parameters 1495
_refine_ls_number_reflns 30969
_refine_ls_number_restraints 0
_refine_ls_restrained_S_all 1.075
_refine_ls_R_factor_all 0.0757
_refine_ls_R_factor_gt 0.0570
_refine_ls_shift/su_max 0.168
_refine_ls_shift/su_mean 0.002
_refine_ls_structure_factor_coef Fsqd
_refine_ls_weighting_details 'calc w=1/[\s^2^(Fo^2^)+(0.0844P)^2^+102.3046P] where P=(Fo^2^+2Fc^2^)/3'
_refine_ls_weighting_scheme calc
_refine_ls_wR_factor_gt 0.1630
_refine_ls_wR_factor_ref 0.1741
_reflns_number_gt 24826
_reflns_number_total 30969
_reflns_threshold_expression >2sigma(I)
_cod_data_source_file b903691a.txt
_cod_data_source_block c:\comp1.cif
_cod_depositor_comments
;

2018-07-21
Z value changed to be consistent with given formula
                 miguel
;
_cod_original_formula_units_Z 3
_cod_original_cell_volume 13599(5)
_cod_database_code 7001596

loop_
_symmetry_equiv_pos_as_xyz
'x, y, z'
'-x, y+1/2, -z+1/2'
'-x, -y, -z'
'x, -y-1/2, z-1/2'

loop_
_atom_site_label
_atom_site_type_symbol
_atom_site_fract_x
_atom_site_fract_y
_atom_site_fract_z
_atom_site_U_iso_or_equiv
_atom_site_adp_type
_atom_site_occupancy
_atom_site_symmetry_multiplicity
_atom_site_calc_flag
_atom_site_refinement_flags
_atom_site_disorder_assembly
_atom_site_disorder_group
W1 W 0.328462(8) 0.700492(14) 0.723800(9) 0.01602(7) Uani 1 1 d . . .
W2 W 0.204644(8) 0.338242(15) 0.552039(9) 0.01838(7) Uani 1 1 d . . .
Ni1 Ni 0.32219(3) 0.38356(5) 0.74823(3) 0.01555(15) Uani 1 1 d . . .
Ni2 Ni 0.33579(3) 0.54823(5) 0.56601(3) 0.01634(15) Uani 1 1 d . . .
Ni3 Ni 0.15555(3) 0.63295(5) 0.58688(3) 0.01999(17) Uani 1 1 d . . .
N2 N 0.33859(17) 0.5874(3) 0.6345(2) 0.0180(10) Uani 1 1 d . . .
C13 C 0.1525(3) 0.2501(5) 0.5083(3) 0.0384(18) Uani 1 1 d . . .
N9 N 0.28466(18) 0.3815(3) 0.6694(2) 0.0187(10) Uani 1 1 d . . .
N3 N 0.22322(19) 0.6508(3) 0.6367(2) 0.0220(11) Uani 1 1 d . . .
N19 N 0.34907(17) 0.3759(3) 0.82818(19) 0.0187(10) Uani 1 1 d . . .
N1 N 0.32647(18) 0.5064(3) 0.7505(2) 0.0213(11) Uani 1 1 d . . .
N11 N 0.16816(18) 0.5097(3) 0.5824(2) 0.0211(11) Uani 1 1 d . . .
N23 N 0.32895(18) 0.5284(3) 0.4915(2) 0.0196(10) Uani 1 1 d . . .
N26 N 0.1431(2) 0.7601(4) 0.5819(3) 0.0339(14) Uani 1 1 d . . .
N25 N 0.16365(19) 0.6635(4) 0.5210(2) 0.0255(12) Uani 1 1 d . . .
N22 N 0.40068(18) 0.6034(3) 0.5875(2) 0.0192(10) Uani 1 1 d . . .
N21 N 0.38059(18) 0.4485(3) 0.5945(2) 0.0195(10) Uani 1 1 d . . .
C50 C 0.4014(2) 0.3067(4) 0.6101(2) 0.0249(14) Uani 1 1 d . . .
N10 N 0.27672(17) 0.4806(3) 0.5489(2) 0.0211(11) Uani 1 1 d . . .
C18 C 0.4613(2) 0.4101(4) 0.7525(2) 0.0246(14) Uani 1 1 d . . .
N24 N 0.30026(18) 0.6539(3) 0.5290(2) 0.0188(10) Uani 1 1 d . . .
C3 C 0.2596(2) 0.6669(3) 0.6670(2) 0.0175(12) Uani 1 1 d . . .
N20 N 0.26059(18) 0.3825(3) 0.7571(2) 0.0188(10) Uani 1 1 d . . .
C11 C 0.1795(2) 0.4476(4) 0.5733(2) 0.0197(12) Uani 1 1 d . . .
C25 C 0.2945(2) 0.1199(4) 0.7232(3) 0.0254(14) Uani 1 1 d . . .
C14 C 0.1752(2) 0.2922(4) 0.6014(3) 0.0273(14) Uani 1 1 d . . .
C68 C 0.3099(2) 0.5979(4) 0.4108(3) 0.0255(14) Uani 1 1 d . . .
C5 C 0.2827(2) 0.8053(4) 0.7087(3) 0.0326(17) Uani 1 1 d . . .
C26 C 0.2907(2) 0.2039(4) 0.7313(3) 0.0221(13) Uani 1 1 d . . .
H26 H 0.2617 0.2233 0.7288 0.027 Uiso 1 1 calc R . .
C56 C 0.4917(2) 0.6575(4) 0.6120(2) 0.0259(14) Uani 1 1 d . . .
N17 N 0.38725(17) 0.3696(3) 0.74816(19) 0.0183(10) Uani 1 1 d . . .
C42 C 0.2171(2) 0.3938(4) 0.7227(2) 0.0214(12) Uani 1 1 d . . .
H42 H 0.2119 0.4111 0.6893 0.026 Uiso 1 1 calc R . .
N18 N 0.32458(18) 0.2571(3) 0.7419(2) 0.0178(10) Uani 1 1 d . . .
C7 C 0.2964(2) 0.6882(4) 0.7756(3) 0.0278(15) Uani 1 1 d . . .
C9 C 0.2576(2) 0.3652(4) 0.6286(2) 0.0194(12) Uani 1 1 d . . .
C21 C 0.4000(2) 0.2906(4) 0.7488(2) 0.0199(12) Uani 1 1 d . . .
C49 C 0.3697(2) 0.3714(4) 0.5984(2) 0.0223(13) Uani 1 1 d . . .
H49 H 0.3386 0.3596 0.5928 0.027 Uiso 1 1 calc R . .
C106 C 0.1599(2) 0.6110(5) 0.6954(3) 0.0313(16) Uani 1 1 d . . .
H106 H 0.1929 0.6124 0.7082 0.038 Uiso 1 1 calc R . .
N7 N 0.2786(3) 0.6796(5) 0.8016(3) 0.0463(19) Uani 1 1 d . . .
C55 C 0.4830(2) 0.5736(4) 0.6137(2) 0.0238(13) Uani 1 1 d . . .
C69 C 0.3135(2) 0.5954(4) 0.4611(2) 0.0204(12) Uani 1 1 d . . .
N8 N 0.4390(2) 0.6425(4) 0.7748(3) 0.0320(14) Uani 1 1 d . . .
C33 C 0.3932(2) 0.3825(4) 0.8643(2) 0.0225(13) Uani 1 1 d . . .
H33 H 0.4166 0.3963 0.8536 0.027 Uiso 1 1 calc R . .
C70 C 0.2985(2) 0.6631(4) 0.4812(2) 0.0206(12) Uani 1 1 d . . .
N4 N 0.3609(2) 0.8230(4) 0.6549(2) 0.0310(13) Uani 1 1 d . . .
C67 C 0.3203(2) 0.5270(4) 0.3900(3) 0.0274(14) Uani 1 1 d . . .
C71 C 0.2818(2) 0.7346(4) 0.4524(3) 0.0245(13) Uani 1 1 d . . .
C35 C 0.3744(3) 0.3461(4) 0.9329(3) 0.0281(15) Uani 1 1 d . . .
C59 C 0.5067(2) 0.4311(5) 0.6282(3) 0.0284(15) Uani 1 1 d . . .
H59 H 0.5307 0.3916 0.6365 0.034 Uiso 1 1 calc R . .
C27 C 0.4532(2) 0.1816(4) 0.7520(3) 0.0277(15) Uani 1 1 d . . .
H27 H 0.4832 0.1644 0.7564 0.033 Uiso 1 1 calc R . .
C6 C 0.3677(2) 0.7857(4) 0.7838(3) 0.0255(14) Uani 1 1 d . . .
C22 C 0.3657(2) 0.2300(4) 0.7440(2) 0.0200(12) Uani 1 1 d . . .
C53 C 0.4255(2) 0.4646(4) 0.6042(2) 0.0199(12) Uani 1 1 d . . .
C34 C 0.4071(2) 0.3704(4) 0.9168(3) 0.0269(14) Uani 1 1 d . . .
C10 C 0.2501(2) 0.4322(4) 0.5473(2) 0.0188(12) Uani 1 1 d . . .
C38 C 0.2682(2) 0.3607(4) 0.8058(2) 0.0204(12) Uani 1 1 d . . .
C72 C 0.2661(2) 0.7991(4) 0.4735(3) 0.0262(14) Uani 1 1 d . . .
C8 C 0.4005(2) 0.6646(4) 0.7577(3) 0.0228(13) Uani 1 1 d . . .
C2 C 0.3366(2) 0.6266(4) 0.6658(2) 0.0183(12) Uani 1 1 d . . .
C81 C 0.1758(2) 0.6157(4) 0.4923(3) 0.0259(14) Uani 1 1 d . . .
H81 H 0.1885 0.5638 0.5056 0.031 Uiso 1 1 calc R . .
C41 C 0.1779(2) 0.3819(5) 0.7322(3) 0.0292(15) Uani 1 1 d . . .
C28 C 0.4203(2) 0.1251(4) 0.7452(3) 0.0263(14) Uani 1 1 d . . .
H28 H 0.4274 0.0692 0.7438 0.032 Uiso 1 1 calc R . .
C58 C 0.4110(2) 0.6812(4) 0.5884(2) 0.0223(13) Uani 1 1 d . . .
H58 H 0.3863 0.7193 0.5803 0.027 Uiso 1 1 calc R . .
N28 N 0.13460(18) 0.6166(4) 0.6447(2) 0.0244(12) Uani 1 1 d . . .
C73 C 0.2673(2) 0.7883(4) 0.5215(3) 0.0258(14) Uani 1 1 d . . .
C54 C 0.4369(2) 0.5499(4) 0.6016(2) 0.0222(13) Uani 1 1 d . . .
C17 C 0.4166(2) 0.4266(4) 0.7485(2) 0.0214(13) Uani 1 1 d . . .
H17 H 0.4070 0.4818 0.7458 0.026 Uiso 1 1 calc R . .
C20 C 0.4441(2) 0.2675(4) 0.7529(2) 0.0221(13) Uani 1 1 d . . .
C65 C 0.3384(2) 0.4628(4) 0.4714(3) 0.0245(13) Uani 1 1 d . . .
H65 H 0.3491 0.4158 0.4925 0.029 Uiso 1 1 calc R . .
C4 C 0.3498(2) 0.7816(4) 0.6793(3) 0.0230(13) Uani 1 1 d . . .
C23 C 0.3744(2) 0.1476(4) 0.7398(2) 0.0224(13) Uani 1 1 d . . .
N14 N 0.1605(3) 0.2641(4) 0.6275(3) 0.0413(16) Uani 1 1 d . . .
N27 N 0.08395(19) 0.6161(4) 0.5428(2) 0.0287(13) Uani 1 1 d . . .
C62 C 0.4808(3) 0.2534(5) 0.6273(3) 0.0373(18) Uani 1 1 d . . .
H62A H 0.4869 0.2264 0.6599 0.056 Uiso 1 1 calc R . .
H62B H 0.5101 0.2747 0.6289 0.056 Uiso 1 1 calc R . .
H62C H 0.4673 0.2142 0.5990 0.056 Uiso 1 1 calc R . .
C39 C 0.2313(2) 0.3453(4) 0.8188(3) 0.0272(14) Uani 1 1 d . . .
C1 C 0.32736(19) 0.5751(4) 0.7433(2) 0.0171(12) Uani 1 1 d . . .
C74 C 0.2848(2) 0.7141(4) 0.5474(3) 0.0233(13) Uani 1 1 d . . .
H74 H 0.2854 0.7071 0.5803 0.028 Uiso 1 1 calc R . .
C19 C 0.4761(2) 0.3300(5) 0.7561(3) 0.0264(14) Uani 1 1 d . . .
C80 C 0.2520(3) 0.8526(4) 0.5482(3) 0.0326(16) Uani 1 1 d . . .
H80A H 0.2753 0.8963 0.5604 0.049 Uiso 1 1 calc R . .
H80B H 0.2491 0.8282 0.5776 0.049 Uiso 1 1 calc R . .
H80C H 0.2217 0.8748 0.5240 0.049 Uiso 1 1 calc R . .
C36 C 0.3268(3) 0.3404(4) 0.8959(3) 0.0257(14) Uani 1 1 d . . .
C61 C 0.3840(3) 0.2220(4) 0.6122(3) 0.0311(16) Uani 1 1 d . . .
H61A H 0.3885 0.1872 0.5872 0.047 Uiso 1 1 calc R . .
H5 H 0.3507 0.2241 0.6038 0.047 Uiso 1 1 calc R . .
H61C H 0.4015 0.1995 0.6468 0.047 Uiso 1 1 calc R . .
C43 C 0.2888(3) 0.3184(5) 0.9072(3) 0.0360(17) Uani 1 1 d . . .
H43 H 0.2954 0.3017 0.9411 0.043 Uiso 1 1 calc R . .
C51 C 0.4470(2) 0.3225(4) 0.6183(2) 0.0257(14) Uani 1 1 d . . .
C15 C 0.2424(3) 0.2267(5) 0.5829(3) 0.0342(16) Uani 1 1 d . . .
C16 C 0.2294(4) 0.2968(5) 0.4979(3) 0.043(2) Uani 1 1 d . . .
C45 C 0.4575(3) 0.3825(5) 0.9542(3) 0.0368(18) Uani 1 1 d . . .
H45A H 0.4593 0.4169 0.9828 0.055 Uiso 1 1 calc R . .
H45B H 0.4740 0.4090 0.9367 0.055 Uiso 1 1 calc R . .
H45C H 0.4719 0.3297 0.9677 0.055 Uiso 1 1 calc R . .
C102 C 0.0873(2) 0.6124(5) 0.6274(3) 0.0302(16) Uani 1 1 d . . .
C97 C 0.0599(2) 0.6140(5) 0.4926(3) 0.0342(17) Uani 1 1 d . . .
H97 H 0.0766 0.6148 0.4723 0.041 Uiso 1 1 calc R . .
C82 C 0.1712(2) 0.6372(5) 0.4430(3) 0.0320(16) Uani 1 1 d . . .
C88 C 0.1216(4) 0.9258(6) 0.5586(5) 0.064(3) Uani 1 1 d . . .
C37 C 0.3160(2) 0.3579(4) 0.8438(2) 0.0203(12) Uani 1 1 d . . .
C66 C 0.3337(3) 0.4581(4) 0.4206(3) 0.0278(14) Uani 1 1 d . . .
C52 C 0.4599(2) 0.4043(4) 0.6169(2) 0.0226(13) Uani 1 1 d . . .
C40 C 0.1851(2) 0.3540(5) 0.7800(3) 0.0334(17) Uani 1 1 d . . .
C78 C 0.3171(3) 0.5274(5) 0.3367(3) 0.0404(19) Uani 1 1 d . . .
H78A H 0.3430 0.5591 0.3365 0.061 Uiso 1 1 calc R . .
H78B H 0.2874 0.5521 0.3129 0.061 Uiso 1 1 calc R . .
H78C H 0.3187 0.4715 0.3259 0.061 Uiso 1 1 calc R . .
C79 C 0.2465(3) 0.8776(5) 0.4436(3) 0.0378(18) Uani 1 1 d . . .
H79A H 0.2125 0.8725 0.4235 0.057 Uiso 1 1 calc R . .
H79B H 0.2608 0.8876 0.4203 0.057 Uiso 1 1 calc R . .
H79C H 0.2535 0.9231 0.4678 0.057 Uiso 1 1 calc R . .
N16 N 0.2430(4) 0.2769(6) 0.4700(4) 0.073(3) Uani 1 1 d . . .
C60 C 0.5172(2) 0.5100(5) 0.6271(3) 0.0268(14) Uani 1 1 d . . .
H60 H 0.5486 0.5244 0.6357 0.032 Uiso 1 1 calc R . .
C103 C 0.0657(3) 0.6068(6) 0.6594(3) 0.041(2) Uani 1 1 d . . .
C108 C 0.0153(3) 0.6055(7) 0.6358(4) 0.055(3) Uani 1 1 d . . .
H108 H -0.0002 0.6033 0.6573 0.066 Uiso 1 1 calc R . .
C77 C 0.3441(3) 0.3774(5) 0.4028(3) 0.044(2) Uani 1 1 d . . .
H77A H 0.3164 0.3587 0.3725 0.066 Uiso 1 1 calc R . .
H77B H 0.3523 0.3372 0.4305 0.066 Uiso 1 1 calc R . .
H77C H 0.3703 0.3838 0.3940 0.066 Uiso 1 1 calc R . .
C46 C 0.3892(3) 0.3269(5) 0.9890(3) 0.0382(18) Uani 1 1 d . . .
H46A H 0.4156 0.2889 1.0012 0.057 Uiso 1 1 calc R . .
H46B H 0.3630 0.3022 0.9929 0.057 Uiso 1 1 calc R . .
H46C H 0.3986 0.3772 1.0092 0.057 Uiso 1 1 calc R . .
C44 C 0.2436(3) 0.3209(5) 0.8706(3) 0.0398(19) Uani 1 1 d . . .
H44 H 0.2195 0.3059 0.8798 0.048 Uiso 1 1 calc R . .
C30 C 0.5250(2) 0.3111(5) 0.7635(3) 0.0370(18) Uani 1 1 d . . .
H30A H 0.5262 0.3142 0.7302 0.055 Uiso 1 1 calc R . .
H30B H 0.5337 0.2562 0.7777 0.055 Uiso 1 1 calc R . .
H30C H 0.5468 0.3507 0.7873 0.055 Uiso 1 1 calc R . .
C32 C 0.2516(3) 0.0673(5) 0.7059(3) 0.0352(17) Uani 1 1 d . . .
H32A H 0.2414 0.0515 0.6699 0.053 Uiso 1 1 calc R . .
H32B H 0.2265 0.0978 0.7091 0.053 Uiso 1 1 calc R . .
H32C H 0.2589 0.0185 0.7275 0.053 Uiso 1 1 calc R . .
C85 C 0.1474(2) 0.7387(5) 0.5025(3) 0.0333(16) Uani 1 1 d . . .
C75 C 0.2953(3) 0.6731(5) 0.3834(3) 0.0310(16) Uani 1 1 d . . .
H75 H 0.2950 0.6779 0.3505 0.037 Uiso 1 1 calc R . .
C24 C 0.3376(3) 0.0898(4) 0.7293(3) 0.0264(14) Uani 1 1 d . . .
N6 N 0.3890(2) 0.8321(4) 0.8162(3) 0.0331(14) Uani 1 1 d . . .
C86 C 0.1378(3) 0.7916(5) 0.5361(3) 0.0375(18) Uani 1 1 d . . .
C57 C 0.4556(2) 0.7120(4) 0.6003(3) 0.0269(14) Uani 1 1 d . . .
C107 C -0.0102(3) 0.6073(7) 0.5846(4) 0.053(3) Uani 1 1 d . . .
H107 H -0.0433 0.6054 0.5708 0.063 Uiso 1 1 calc R . .
C105 C 0.1420(3) 0.6034(5) 0.7312(3) 0.0368(18) Uani 1 1 d . . .
C100 C 0.0112(2) 0.6119(6) 0.5501(3) 0.042(2) Uani 1 1 d . . .
C98 C 0.0108(3) 0.6107(6) 0.4669(3) 0.042(2) Uani 1 1 d . . .
C47 C 0.1442(3) 0.3369(7) 0.7918(4) 0.052(3) Uani 1 1 d . . .
H47A H 0.1328 0.3881 0.7995 0.079 Uiso 1 1 calc R . .
H47B H 0.1543 0.3007 0.8217 0.079 Uiso 1 1 calc R . .
H47C H 0.1191 0.3108 0.7620 0.079 Uiso 1 1 calc R . .
N13 N 0.1240(3) 0.2020(5) 0.4846(3) 0.054(2) Uani 1 1 d . . .
C93 C 0.1872(3) 0.5769(6) 0.4142(3) 0.041(2) Uani 1 1 d . . .
H93A H 0.1598 0.5512 0.3868 0.062 Uiso 1 1 calc R . .
H93B H 0.2068 0.5351 0.4381 0.062 Uiso 1 1 calc R . .
H93C H 0.2052 0.6055 0.3992 0.062 Uiso 1 1 calc R . .
C101 C 0.0604(2) 0.6142(5) 0.5726(3) 0.0320(16) Uani 1 1 d . . .
C29 C 0.4917(2) 0.4805(5) 0.7519(3) 0.0312(16) Uani 1 1 d . . .
H29A H 0.5205 0.4811 0.7842 0.047 Uiso 1 1 calc R . .
H29B H 0.4748 0.5318 0.7483 0.047 Uiso 1 1 calc R . .
H29C H 0.4995 0.4742 0.7229 0.047 Uiso 1 1 calc R . .
C90 C 0.1386(3) 0.8099(5) 0.6147(4) 0.046(2) Uani 1 1 d . . .
H90 H 0.1424 0.7881 0.6467 0.055 Uiso 1 1 calc R . .
C92 C 0.1180(4) 0.8981(7) 0.4718(4) 0.063(3) Uani 1 1 d . . .
H92 H 0.1076 0.9519 0.4607 0.075 Uiso 1 1 calc R . .
C76 C 0.2818(3) 0.7378(4) 0.4027(3) 0.0299(15) Uani 1 1 d . . .
H76 H 0.2722 0.7863 0.3830 0.036 Uiso 1 1 calc R . .
C83 C 0.1529(3) 0.7124(6) 0.4230(3) 0.042(2) Uani 1 1 d . . .
C87 C 0.1253(4) 0.8734(6) 0.5225(5) 0.057(3) Uani 1 1 d . . .
C89 C 0.1286(4) 0.8938(6) 0.6060(5) 0.058(3) Uani 1 1 d . . .
C12 C 0.1567(2) 0.3976(4) 0.4818(3) 0.0238(13) Uani 1 1 d . . .
C48 C 0.1299(2) 0.3969(6) 0.6890(3) 0.0384(19) Uani 1 1 d . . .
H48A H 0.1137 0.3449 0.6771 0.058 Uiso 1 1 calc R . .
H48B H 0.1330 0.4239 0.6604 0.058 Uiso 1 1 calc R . .
H48C H 0.1120 0.4317 0.7013 0.058 Uiso 1 1 calc R . .
C94 C 0.1459(3) 0.7359(7) 0.3703(3) 0.056(3) Uani 1 1 d . . .
H94A H 0.1733 0.7661 0.3726 0.083 Uiso 1 1 calc R . .
H94B H 0.1180 0.7704 0.3542 0.083 Uiso 1 1 calc R . .
H94C H 0.1417 0.6869 0.3495 0.083 Uiso 1 1 calc R . .
O9 O 0.3908(2) 0.9727(4) 0.6280(3) 0.0508(16) Uani 1 1 d . . .
O6 O 0.5588(2) 0.3719(5) 1.0667(2) 0.0562(17) Uani 1 1 d . . .
N12 N 0.1307(2) 0.4299(4) 0.4451(2) 0.0349(14) Uani 1 1 d . . .
O4 O 0.4513(3) 0.3417(4) 0.4986(3) 0.0617(19) Uani 1 1 d . . .
O5 O 0.4417(3) 0.4846(5) 1.0807(3) 0.064(2) Uani 1 1 d . . .
N5 N 0.2569(2) 0.8583(4) 0.7014(4) 0.052(2) Uani 1 1 d . . .
C117 C 0.3078(3) 1.0480(5) 0.5762(4) 0.0382(19) Uani 1 1 d . . .
H7C H 0.3413 1.0361 0.5911 0.057 Uiso 1 1 calc R . .
H7A H 0.2907 0.9985 0.5763 0.057 Uiso 1 1 calc R . .
H7B H 0.3020 1.0902 0.5967 0.057 Uiso 1 1 calc R . .
O7 O 0.5367(3) 0.2256(5) 1.0232(3) 0.071(2) Uani 1 1 d . . .
C63 C 0.5399(3) 0.6877(5) 0.6217(3) 0.0337(17) Uani 1 1 d . . .
H63A H 0.5421 0.6911 0.5890 0.051 Uiso 1 1 calc R . .
H63B H 0.5637 0.6498 0.6448 0.051 Uiso 1 1 calc R . .
H63C H 0.5452 0.7417 0.6377 0.051 Uiso 1 1 calc R . .
N15 N 0.2629(3) 0.1674(4) 0.6003(3) 0.0468(18) Uani 1 1 d . . .
O3 O 0.4094(3) 0.5498(5) 0.9912(3) 0.074(2) Uani 1 1 d . . .
C64 C 0.4609(3) 0.8029(5) 0.5983(3) 0.0361(17) Uani 1 1 d . . .
H64A H 0.4865 0.8214 0.6306 0.054 Uiso 1 1 calc R . .
H64B H 0.4318 0.8296 0.5936 0.054 Uiso 1 1 calc R . .
H64C H 0.4679 0.8167 0.5695 0.054 Uiso 1 1 calc R . .
C31 C 0.3444(3) 0.0012(5) 0.7219(4) 0.0408(19) Uani 1 1 d . . .
H31A H 0.3706 -0.0201 0.7529 0.061 Uiso 1 1 calc R . .
H31B H 0.3513 -0.0054 0.6923 0.061 Uiso 1 1 calc R . .
H31C H 0.3159 -0.0289 0.7158 0.061 Uiso 1 1 calc R . .
C84 C 0.1412(3) 0.7651(6) 0.4536(3) 0.0416(19) Uani 1 1 d . . .
C104 C 0.0938(3) 0.6023(6) 0.7133(3) 0.044(2) Uani 1 1 d . . .
C99 C -0.0136(2) 0.6112(6) 0.4957(3) 0.044(2) Uani 1 1 d . . .
C112 C 0.1750(3) 0.5945(7) 0.7874(3) 0.050(2) Uani 1 1 d . . .
H11D H 0.1732 0.6430 0.8061 0.075 Uiso 1 1 calc R . .
H11E H 0.2070 0.5882 0.7913 0.075 Uiso 1 1 calc R . .
H11F H 0.1664 0.5464 0.8013 0.075 Uiso 1 1 calc R . .
O1 O 0.1312(4) 0.4903(7) 0.8698(4) 0.103(3) Uani 1 1 d . . .
C114 C 0.4591(4) 0.4250(6) 0.4920(4) 0.053(2) Uani 1 1 d . . .
H4C H 0.4862 0.4446 0.5227 0.080 Uiso 1 1 calc R . .
H4B H 0.4314 0.4568 0.4871 0.080 Uiso 1 1 calc R . .
H4A H 0.4651 0.4310 0.4618 0.080 Uiso 1 1 calc R . .
C91 C 0.1253(3) 0.8478(6) 0.4400(4) 0.053(3) Uani 1 1 d . . .
H91 H 0.1199 0.8672 0.4069 0.064 Uiso 1 1 calc R . .
C116 C 0.5095(4) 0.5306(6) 0.8838(4) 0.063(3) Uani 1 1 d . . .
H6A H 0.4929 0.5506 0.9030 0.094 Uiso 1 1 calc R . .
H6B H 0.4950 0.4800 0.8661 0.094 Uiso 1 1 calc R . .
H6C H 0.5080 0.5715 0.8584 0.094 Uiso 1 1 calc R . .
C111 C 0.0726(4) 0.5952(8) 0.7501(4) 0.065(3) Uani 1 1 d . . .
H11M H 0.0962 0.5755 0.7834 0.097 Uiso 1 1 calc R . .
H11N H 0.0464 0.5567 0.7364 0.097 Uiso 1 1 calc R . .
H11O H 0.0613 0.6486 0.7546 0.097 Uiso 1 1 calc R . .
C110 C -0.0668(3) 0.6102(8) 0.4701(4) 0.061(3) Uani 1 1 d . . .
H11P H -0.0785 0.6613 0.4775 0.092 Uiso 1 1 calc R . .
H11Q H -0.0779 0.5645 0.4836 0.092 Uiso 1 1 calc R . .
H11R H -0.0783 0.6041 0.4328 0.092 Uiso 1 1 calc R . .
C109 C -0.0129(3) 0.6101(7) 0.4090(3) 0.055(3) Uani 1 1 d . . .
H10A H -0.0337 0.5629 0.3969 0.083 Uiso 1 1 calc R . .
H10B H 0.0108 0.6070 0.3961 0.083 Uiso 1 1 calc R . .
H10C H -0.0311 0.6601 0.3964 0.083 Uiso 1 1 calc R . .
C119 C 0.4219(4) 0.6784(7) 0.4595(4) 0.064(3) Uani 1 1 d . . .
H8C H 0.4285 0.6275 0.4791 0.097 Uiso 1 1 calc R . .
H8A H 0.4106 0.6662 0.4228 0.097 Uiso 1 1 calc R . .
H8B H 0.3979 0.7090 0.4648 0.097 Uiso 1 1 calc R . .
O8 O 0.2929(5) 0.0748(9) 0.5268(7) 0.172(7) Uani 1 1 d . . .
C120 C 0.4050(5) 0.6258(9) 0.8832(4) 0.084(4) Uani 1 1 d . . .
H5C H 0.3822 0.6686 0.8791 0.127 Uiso 1 1 calc R . .
H5A H 0.3895 0.5726 0.8769 0.127 Uiso 1 1 calc R . .
H5B H 0.4178 0.6346 0.8584 0.127 Uiso 1 1 calc R . .
C113 C 0.1648(5) 0.4476(8) 0.9127(5) 0.080(4) Uani 1 1 d . . .
H1A H 0.1941 0.4438 0.9095 0.120 Uiso 1 1 calc R . .
H1B H 0.1531 0.3928 0.9137 0.120 Uiso 1 1 calc R . .
H1C H 0.1703 0.4767 0.9444 0.120 Uiso 1 1 calc R . .
O2 O -0.0615(6) 0.6950(10) 0.6941(5) 0.154(6) Uani 1 1 d . . .
C96 C 0.1260(6) 0.9445(8) 0.6471(6) 0.090(4) Uani 1 1 d . . .
H96A H 0.1461 0.9924 0.6533 0.135 Uiso 1 1 calc R . .
H96B H 0.1365 0.9125 0.6789 0.135 Uiso 1 1 calc R . .
H96C H 0.0936 0.9620 0.6364 0.135 Uiso 1 1 calc R . .
C115 C 0.3653(5) 0.5798(12) 0.9802(7) 0.114(6) Uani 1 1 d . . .
H3C H 0.3598 0.5753 1.0109 0.171 Uiso 1 1 calc R . .
H3A H 0.3416 0.5483 0.9521 0.171 Uiso 1 1 calc R . .
H3B H 0.3634 0.6370 0.9700 0.171 Uiso 1 1 calc R . .
C95 C 0.1101(6) 1.0157(7) 0.5461(7) 0.099(5) Uani 1 1 d . . .
H95A H 0.0916 1.0352 0.5634 0.149 Uiso 1 1 calc R . .
H95B H 0.0921 1.0225 0.5088 0.149 Uiso 1 1 calc R . .
H95C H 0.1392 1.0471 0.5582 0.149 Uiso 1 1 calc R . .
C118 C -0.0819(7) 0.7369(12) 0.6471(6) 0.122(7) Uani 1 1 d . . .
H2A H -0.0698 0.7927 0.6521 0.184 Uiso 1 1 calc R . .
H2B H -0.1159 0.7381 0.6346 0.184 Uiso 1 1 calc R . .
H2C H -0.0742 0.7091 0.6219 0.184 Uiso 1 1 calc R . .
O10 O -0.0719(5) 0.5392(10) 0.6652(6) 0.155(5) Uiso 1 1 d . . .

loop_
_atom_site_aniso_label
_atom_site_aniso_U_11
_atom_site_aniso_U_22
_atom_site_aniso_U_33
_atom_site_aniso_U_23
_atom_site_aniso_U_13
_atom_site_aniso_U_12
W1 0.01330(11) 0.01446(12) 0.01924(12) -0.00274(9) 0.00618(9) -0.00223(8)
W2 0.01929(12) 0.01916(13) 0.01631(12) -0.00279(9) 0.00748(9) -0.00045(9)
Ni1 0.0139(3) 0.0170(4) 0.0149(4) 0.0029(3) 0.0055(3) 0.0006(3)
Ni2 0.0160(3) 0.0187(4) 0.0161(4) 0.0038(3) 0.0086(3) 0.0034(3)
Ni3 0.0127(3) 0.0239(4) 0.0206(4) -0.0033(3) 0.0048(3) 0.0019(3)
N2 0.018(2) 0.018(2) 0.019(3) 0.003(2) 0.010(2) 0.004(2)
C13 0.037(4) 0.039(4) 0.030(4) -0.010(3) 0.006(3) -0.015(3)
N9 0.019(2) 0.020(3) 0.018(3) 0.004(2) 0.010(2) 0.002(2)
N3 0.021(3) 0.024(3) 0.021(3) -0.003(2) 0.009(2) 0.001(2)
N19 0.017(2) 0.020(3) 0.016(2) 0.005(2) 0.005(2) 0.002(2)
N1 0.017(2) 0.029(3) 0.019(3) 0.000(2) 0.010(2) -0.001(2)
N11 0.016(2) 0.026(3) 0.020(3) -0.003(2) 0.006(2) -0.001(2)
N23 0.020(2) 0.022(3) 0.019(3) 0.002(2) 0.011(2) 0.002(2)
N26 0.031(3) 0.029(3) 0.041(4) -0.002(3) 0.015(3) 0.006(3)
N25 0.017(2) 0.030(3) 0.024(3) 0.005(2) 0.004(2) 0.002(2)
N22 0.017(2) 0.023(3) 0.018(3) 0.001(2) 0.008(2) 0.003(2)
N21 0.019(2) 0.022(3) 0.018(3) 0.004(2) 0.008(2) 0.004(2)
C50 0.030(3) 0.025(3) 0.015(3) 0.004(2) 0.006(3) 0.009(3)
N10 0.015(2) 0.032(3) 0.016(3) 0.006(2) 0.006(2) 0.004(2)
C18 0.024(3) 0.036(4) 0.017(3) -0.005(3) 0.012(3) -0.003(3)
N24 0.019(2) 0.022(3) 0.016(2) 0.004(2) 0.008(2) 0.003(2)
C3 0.020(3) 0.012(3) 0.020(3) -0.002(2) 0.008(2) -0.001(2)
N20 0.020(2) 0.017(2) 0.020(3) 0.002(2) 0.010(2) 0.001(2)
C11 0.012(3) 0.029(3) 0.016(3) -0.003(2) 0.005(2) 0.000(2)
C25 0.030(3) 0.022(3) 0.026(3) 0.004(3) 0.014(3) -0.002(3)
C14 0.028(3) 0.032(4) 0.025(3) -0.004(3) 0.015(3) -0.010(3)
C68 0.026(3) 0.028(3) 0.021(3) 0.002(3) 0.010(3) -0.004(3)
C5 0.014(3) 0.020(3) 0.056(5) -0.012(3) 0.009(3) -0.009(3)
C26 0.021(3) 0.019(3) 0.027(3) 0.006(2) 0.011(3) 0.002(2)
C56 0.024(3) 0.039(4) 0.016(3) -0.005(3) 0.010(3) -0.008(3)
N17 0.015(2) 0.022(3) 0.017(2) 0.002(2) 0.007(2) 0.001(2)
C42 0.022(3) 0.020(3) 0.021(3) 0.002(2) 0.009(3) 0.003(2)
N18 0.020(2) 0.013(2) 0.019(2) 0.0025(19) 0.007(2) -0.0005(19)
C7 0.029(3) 0.028(4) 0.029(4) -0.016(3) 0.015(3) -0.011(3)
C9 0.016(3) 0.028(3) 0.016(3) 0.001(2) 0.009(2) -0.001(2)
C21 0.020(3) 0.025(3) 0.015(3) 0.000(2) 0.008(2) 0.003(2)
C49 0.027(3) 0.023(3) 0.015(3) 0.002(2) 0.009(3) 0.004(3)
C106 0.022(3) 0.042(4) 0.032(4) -0.010(3) 0.013(3) -0.003(3)
N7 0.062(5) 0.048(4) 0.047(4) -0.027(3) 0.040(4) -0.023(4)
C55 0.019(3) 0.039(4) 0.014(3) -0.002(3) 0.007(2) -0.005(3)
C69 0.019(3) 0.024(3) 0.018(3) 0.001(2) 0.007(2) -0.002(2)
N8 0.020(3) 0.027(3) 0.041(4) -0.009(3) 0.007(3) -0.002(2)
C33 0.023(3) 0.021(3) 0.020(3) -0.002(2) 0.006(3) 0.003(2)
C70 0.022(3) 0.018(3) 0.020(3) 0.005(2) 0.008(2) 0.001(2)
N4 0.029(3) 0.025(3) 0.035(3) 0.008(3) 0.010(3) 0.002(2)
C67 0.032(4) 0.031(4) 0.023(3) -0.002(3) 0.015(3) -0.004(3)
C71 0.028(3) 0.020(3) 0.023(3) 0.006(3) 0.009(3) 0.000(3)
C35 0.039(4) 0.026(3) 0.016(3) 0.004(3) 0.010(3) 0.006(3)
C59 0.021(3) 0.043(4) 0.021(3) 0.001(3) 0.009(3) 0.012(3)
C27 0.026(3) 0.032(4) 0.026(3) 0.002(3) 0.013(3) 0.012(3)
C6 0.019(3) 0.024(3) 0.031(4) -0.003(3) 0.010(3) -0.003(3)
C22 0.019(3) 0.023(3) 0.015(3) 0.004(2) 0.005(2) 0.004(2)
C53 0.021(3) 0.024(3) 0.017(3) 0.003(2) 0.010(2) 0.008(2)
C34 0.028(3) 0.026(3) 0.021(3) 0.000(3) 0.005(3) 0.010(3)
C10 0.017(3) 0.025(3) 0.011(3) -0.001(2) 0.004(2) 0.002(2)
C38 0.020(3) 0.022(3) 0.019(3) 0.002(2) 0.009(2) -0.001(2)
C72 0.025(3) 0.020(3) 0.028(3) 0.006(3) 0.007(3) 0.002(3)
C8 0.020(3) 0.021(3) 0.027(3) -0.004(3) 0.009(3) -0.002(2)
C2 0.014(3) 0.023(3) 0.019(3) 0.005(2) 0.008(2) -0.001(2)
C81 0.020(3) 0.031(4) 0.027(3) 0.000(3) 0.010(3) 0.000(3)
C41 0.019(3) 0.039(4) 0.029(4) -0.012(3) 0.009(3) -0.008(3)
C28 0.030(3) 0.024(3) 0.025(3) 0.005(3) 0.011(3) 0.011(3)
C58 0.023(3) 0.025(3) 0.022(3) 0.003(2) 0.013(3) 0.000(3)
N28 0.017(2) 0.028(3) 0.029(3) -0.008(2) 0.011(2) -0.003(2)
C73 0.025(3) 0.023(3) 0.029(4) 0.000(3) 0.013(3) 0.005(3)
C54 0.022(3) 0.030(3) 0.017(3) 0.001(2) 0.011(3) 0.003(3)
C17 0.022(3) 0.024(3) 0.020(3) -0.004(2) 0.011(3) -0.004(3)
C20 0.021(3) 0.027(3) 0.016(3) 0.000(2) 0.007(2) 0.004(3)
C65 0.032(3) 0.021(3) 0.023(3) 0.002(2) 0.013(3) 0.001(3)
C4 0.018(3) 0.020(3) 0.027(3) 0.005(3) 0.007(3) 0.002(2)
C23 0.025(3) 0.022(3) 0.019(3) 0.005(2) 0.008(3) 0.007(3)
N14 0.046(4) 0.040(4) 0.044(4) -0.011(3) 0.026(3) -0.014(3)
N27 0.015(2) 0.039(3) 0.029(3) -0.007(3) 0.007(2) 0.003(2)
C62 0.040(4) 0.033(4) 0.035(4) 0.004(3) 0.013(3) 0.020(3)
C39 0.027(3) 0.032(4) 0.024(3) -0.004(3) 0.013(3) -0.012(3)
C1 0.011(2) 0.025(3) 0.015(3) -0.003(2) 0.006(2) -0.002(2)
C74 0.022(3) 0.030(3) 0.019(3) 0.004(3) 0.009(3) 0.006(3)
C19 0.024(3) 0.038(4) 0.018(3) -0.007(3) 0.010(3) -0.001(3)
C80 0.037(4) 0.027(4) 0.034(4) 0.000(3) 0.016(3) 0.012(3)
C36 0.033(4) 0.024(3) 0.018(3) 0.001(3) 0.009(3) -0.001(3)
C61 0.043(4) 0.020(3) 0.023(3) 0.002(3) 0.008(3) 0.004(3)
C43 0.044(4) 0.044(4) 0.024(4) 0.002(3) 0.019(3) -0.009(4)
C51 0.028(3) 0.031(4) 0.015(3) 0.001(3) 0.006(3) 0.010(3)
C15 0.044(4) 0.029(4) 0.032(4) 0.002(3) 0.019(3) 0.004(3)
C16 0.072(6) 0.030(4) 0.041(5) -0.003(3) 0.039(5) 0.014(4)
C45 0.026(3) 0.053(5) 0.024(4) -0.006(3) 0.003(3) 0.007(3)
C102 0.018(3) 0.039(4) 0.035(4) -0.013(3) 0.013(3) -0.001(3)
C97 0.015(3) 0.053(5) 0.029(4) -0.003(3) 0.004(3) 0.003(3)
C82 0.024(3) 0.047(5) 0.022(3) 0.004(3) 0.008(3) -0.003(3)
C88 0.077(7) 0.040(5) 0.096(9) 0.008(5) 0.057(7) 0.015(5)
C37 0.023(3) 0.021(3) 0.018(3) 0.004(2) 0.009(2) 0.000(2)
C66 0.037(4) 0.023(3) 0.031(4) -0.003(3) 0.022(3) 0.000(3)
C52 0.020(3) 0.032(4) 0.014(3) 0.000(2) 0.005(2) 0.007(3)
C40 0.023(3) 0.048(5) 0.033(4) -0.010(3) 0.016(3) -0.012(3)
C78 0.069(6) 0.037(4) 0.025(4) -0.001(3) 0.030(4) -0.001(4)
C79 0.052(5) 0.025(4) 0.036(4) 0.011(3) 0.020(4) 0.012(3)
N16 0.125(9) 0.055(5) 0.078(7) 0.002(5) 0.081(7) 0.024(6)
C60 0.013(3) 0.042(4) 0.024(3) 0.000(3) 0.007(2) 0.000(3)
C103 0.027(4) 0.059(5) 0.041(5) -0.014(4) 0.019(3) -0.005(4)
C108 0.028(4) 0.092(8) 0.057(6) -0.022(5) 0.030(4) -0.003(4)
C77 0.066(6) 0.036(4) 0.034(4) -0.005(3) 0.025(4) 0.009(4)
C46 0.051(5) 0.043(5) 0.017(3) 0.006(3) 0.013(3) 0.008(4)
C44 0.043(4) 0.052(5) 0.035(4) 0.002(4) 0.027(4) -0.012(4)
C30 0.020(3) 0.049(5) 0.044(5) -0.009(4) 0.016(3) 0.002(3)
C32 0.033(4) 0.023(4) 0.045(4) 0.002(3) 0.013(3) -0.004(3)
C85 0.025(3) 0.037(4) 0.037(4) 0.010(3) 0.012(3) 0.010(3)
C75 0.039(4) 0.035(4) 0.017(3) 0.006(3) 0.010(3) -0.001(3)
C24 0.035(4) 0.019(3) 0.028(4) 0.008(3) 0.016(3) 0.005(3)
N6 0.020(3) 0.033(3) 0.041(4) -0.013(3) 0.008(3) -0.008(2)
C86 0.031(4) 0.036(4) 0.045(5) 0.008(4) 0.017(4) 0.008(3)
C57 0.032(4) 0.031(4) 0.024(3) -0.003(3) 0.018(3) -0.007(3)
C107 0.017(3) 0.086(7) 0.055(6) -0.021(5) 0.016(4) -0.005(4)
C105 0.037(4) 0.048(5) 0.031(4) -0.013(3) 0.020(3) -0.010(4)
C100 0.016(3) 0.062(6) 0.043(5) -0.014(4) 0.010(3) -0.001(3)
C98 0.019(3) 0.060(6) 0.031(4) -0.007(4) -0.002(3) 0.001(3)
C47 0.027(4) 0.094(8) 0.042(5) -0.009(5) 0.021(4) -0.017(4)
N13 0.063(5) 0.041(4) 0.040(4) -0.010(3) 0.005(4) -0.020(4)
C93 0.041(4) 0.061(6) 0.029(4) -0.008(4) 0.022(4) -0.015(4)
C101 0.019(3) 0.038(4) 0.041(4) -0.013(3) 0.015(3) 0.002(3)
C29 0.025(3) 0.034(4) 0.040(4) -0.012(3) 0.020(3) -0.011(3)
C90 0.048(5) 0.036(4) 0.058(6) -0.005(4) 0.028(4) 0.005(4)
C92 0.061(6) 0.050(6) 0.075(7) 0.038(5) 0.029(6) 0.025(5)
C76 0.043(4) 0.022(3) 0.024(3) 0.010(3) 0.014(3) 0.003(3)
C83 0.030(4) 0.060(6) 0.032(4) 0.014(4) 0.010(3) 0.004(4)
C87 0.063(6) 0.039(5) 0.081(7) 0.019(5) 0.041(6) 0.026(5)
C89 0.066(6) 0.037(5) 0.081(8) -0.006(5) 0.042(6) 0.009(5)
C12 0.022(3) 0.026(3) 0.021(3) -0.003(3) 0.008(3) -0.004(3)
C48 0.017(3) 0.057(5) 0.039(4) -0.010(4) 0.010(3) -0.002(3)
C94 0.047(5) 0.079(7) 0.035(5) 0.022(5) 0.013(4) 0.006(5)
O9 0.049(4) 0.044(4) 0.069(4) 0.015(3) 0.036(3) 0.000(3)
O6 0.047(4) 0.073(5) 0.040(4) 0.002(3) 0.011(3) 0.013(3)
N12 0.028(3) 0.039(4) 0.027(3) 0.002(3) 0.002(3) -0.005(3)
O4 0.072(5) 0.060(5) 0.057(4) -0.008(3) 0.033(4) -0.029(4)
O5 0.061(4) 0.082(5) 0.057(4) -0.012(4) 0.034(4) 0.007(4)
N5 0.027(3) 0.025(3) 0.098(7) -0.017(4) 0.022(4) -0.002(3)
C117 0.040(4) 0.020(4) 0.059(5) 0.010(4) 0.025(4) 0.011(3)
O7 0.053(4) 0.071(5) 0.061(5) -0.005(4) 0.000(4) 0.021(4)
C63 0.027(3) 0.047(5) 0.034(4) -0.007(3) 0.020(3) -0.011(3)
N15 0.065(5) 0.028(4) 0.044(4) 0.010(3) 0.021(4) 0.014(3)
O3 0.065(5) 0.084(6) 0.078(5) 0.017(5) 0.035(4) 0.024(4)
C64 0.043(4) 0.034(4) 0.041(4) -0.002(3) 0.026(4) -0.008(3)
C31 0.051(5) 0.022(4) 0.056(5) -0.004(3) 0.030(4) 0.004(3)
C84 0.030(4) 0.049(5) 0.037(4) 0.015(4) 0.008(3) 0.008(4)
C104 0.038(4) 0.067(6) 0.034(4) -0.014(4) 0.023(4) -0.008(4)
C99 0.015(3) 0.062(6) 0.043(5) -0.013(4) 0.003(3) 0.001(3)
C112 0.047(5) 0.076(7) 0.032(4) -0.010(4) 0.021(4) -0.017(5)
O1 0.137(9) 0.099(7) 0.061(5) -0.007(5) 0.033(6) 0.037(7)
C114 0.059(6) 0.059(6) 0.046(5) -0.007(5) 0.028(5) -0.012(5)
C91 0.050(5) 0.057(6) 0.050(6) 0.030(5) 0.020(5) 0.027(5)
C116 0.080(8) 0.046(6) 0.062(7) 0.000(5) 0.031(6) 0.012(5)
C111 0.045(5) 0.110(10) 0.055(6) -0.018(6) 0.036(5) -0.013(6)
C110 0.017(4) 0.097(9) 0.060(6) -0.013(6) 0.008(4) 0.005(4)
C109 0.031(4) 0.088(8) 0.031(5) -0.007(5) -0.001(4) 0.001(5)
C119 0.053(6) 0.077(8) 0.053(6) -0.006(5) 0.014(5) -0.031(6)
O8 0.108(10) 0.133(11) 0.261(19) -0.132(13) 0.068(11) -0.018(8)
C120 0.102(10) 0.084(9) 0.038(6) 0.009(6) 0.005(6) 0.011(8)
C113 0.074(8) 0.068(8) 0.089(9) -0.019(7) 0.028(7) -0.002(6)
O2 0.207(16) 0.166(14) 0.095(9) 0.016(9) 0.073(10) 0.049(11)
C96 0.129(13) 0.048(7) 0.110(11) -0.023(7) 0.067(10) 0.002(7)
C115 0.056(8) 0.166(17) 0.121(13) 0.071(12) 0.040(8) 0.029(9)
C95 0.145(14) 0.042(6) 0.145(14) 0.031(8) 0.095(12) 0.042(8)
C118 0.160(17) 0.145(16) 0.091(11) 0.007(11) 0.081(12) 0.059(14)

loop_
_atom_type_symbol
_atom_type_description
_atom_type_scat_dispersion_real
_atom_type_scat_dispersion_imag
_atom_type_scat_source
C C 0.0033 0.0016 'International Tables Vol C Tables 4.2.6.8 and 6.1.1.4'
H H 0.0000 0.0000 'International Tables Vol C Tables 4.2.6.8 and 6.1.1.4'
N N 0.0061 0.0033 'International Tables Vol C Tables 4.2.6.8 and 6.1.1.4'
O O 0.0106 0.0060 'International Tables Vol C Tables 4.2.6.8 and 6.1.1.4'
Ni Ni 0.3393 1.1124 'International Tables Vol C Tables 4.2.6.8 and 6.1.1.4'
W W -0.8490 6.8722 'International Tables Vol C Tables 4.2.6.8 and 6.1.1.4'

loop_
_geom_angle_atom_site_label_1
_geom_angle_atom_site_label_2
_geom_angle_atom_site_label_3
_geom_angle
_geom_angle_site_symmetry_1
_geom_angle_site_symmetry_3
_geom_angle_publ_flag
C1 W1 C8 75.7(2) . . ?
C1 W1 C6 119.0(2) . . ?
C8 W1 C6 71.6(2) . . ?
C1 W1 C3 79.9(2) . . ?
C8 W1 C3 143.5(2) . . ?
C6 W1 C3 144.8(2) . . ?
C1 W1 C4 142.8(2) . . ?
C8 W1 C4 83.6(2) . . ?
C6 W1 C4 81.7(3) . . ?
C3 W1 C4 100.7(2) . . ?
C1 W1 C7 70.1(2) . . ?
C8 W1 C7 113.3(3) . . ?
C6 W1 C7 77.6(3) . . ?
C3 W1 C7 82.6(2) . . ?
C4 W1 C7 147.0(3) . . ?
C1 W1 C5 136.7(2) . . ?
C8 W1 C5 143.0(2) . . ?
C6 W1 C5 75.3(3) . . ?
C3 W1 C5 71.5(2) . . ?
C4 W1 C5 75.6(3) . . ?
C7 W1 C5 74.5(3) . . ?
C1 W1 C2 71.8(2) . . ?
C8 W1 C2 74.5(2) . . ?
C6 W1 C2 139.6(2) . . ?
C3 W1 C2 72.3(2) . . ?
C4 W1 C2 73.1(2) . . ?
C7 W1 C2 137.3(2) . . ?
C5 W1 C2 125.7(3) . . ?
C13 W2 C16 78.1(4) . . ?
C13 W2 C15 79.4(3) . . ?
C16 W2 C15 73.5(3) . . ?
C13 W2 C9 142.7(3) . . ?
C16 W2 C9 116.2(3) . . ?
C15 W2 C9 73.1(3) . . ?
C13 W2 C14 72.8(3) . . ?
C16 W2 C14 140.8(3) . . ?
C15 W2 C14 75.8(3) . . ?
C9 W2 C14 76.4(2) . . ?
C13 W2 C10 144.1(3) . . ?
C16 W2 C10 73.1(3) . . ?
C15 W2 C10 111.5(3) . . ?
C9 W2 C10 71.1(2) . . ?
C14 W2 C10 142.2(2) . . ?
C13 W2 C12 73.0(3) . . ?
C16 W2 C12 78.1(3) . . ?
C15 W2 C12 143.7(3) . . ?
C9 W2 C12 141.3(2) . . ?
C14 W2 C12 116.4(3) . . ?
C10 W2 C12 80.4(2) . . ?
C13 W2 C11 116.2(3) . . ?
C16 W2 C11 140.3(3) . . ?
C15 W2 C11 142.8(3) . . ?
C9 W2 C11 75.9(2) . . ?
C14 W2 C11 77.3(3) . . ?
C10 W2 C11 76.5(2) . . ?
C12 W2 C11 72.2(2) . . ?
N1 Ni1 N9 92.9(2) . . ?
N1 Ni1 N17 93.3(2) . . ?
N9 Ni1 N17 95.2(2) . . ?
N1 Ni1 N19 92.0(2) . . ?
N9 Ni1 N19 169.3(2) . . ?
N17 Ni1 N19 94.1(2) . . ?
N1 Ni1 N20 93.3(2) . . ?
N9 Ni1 N20 91.0(2) . . ?
N17 Ni1 N20 170.8(2) . . ?
N19 Ni1 N20 79.2(2) . . ?
N1 Ni1 N18 172.1(2) . . ?
N9 Ni1 N18 84.9(2) . . ?
N17 Ni1 N18 79.4(2) . . ?
N19 Ni1 N18 91.4(2) . . ?
N20 Ni1 N18 94.3(2) . . ?
N2 Ni2 N10 92.8(2) . . ?
N2 Ni2 N22 87.7(2) . . ?
N10 Ni2 N22 172.6(2) . . ?
N2 Ni2 N21 97.7(2) . . ?
N10 Ni2 N21 93.7(2) . . ?
N22 Ni2 N21 78.9(2) . . ?
N2 Ni2 N24 91.0(2) . . ?
N10 Ni2 N24 95.4(2) . . ?
N22 Ni2 N24 91.9(2) . . ?
N21 Ni2 N24 167.1(2) . . ?
N2 Ni2 N23 170.1(2) . . ?
N10 Ni2 N23 90.0(2) . . ?
N22 Ni2 N23 90.8(2) . . ?
N21 Ni2 N23 91.6(2) . . ?
N24 Ni2 N23 79.3(2) . . ?
N3 Ni3 N28 93.7(2) . . ?
N3 Ni3 N11 90.6(2) . . ?
N28 Ni3 N11 93.7(2) . . ?
N3 Ni3 N27 173.3(2) . . ?
N28 Ni3 N27 79.8(2) . . ?
N11 Ni3 N27 91.2(2) . . ?
N3 Ni3 N25 95.4(2) . . ?
N28 Ni3 N25 167.9(2) . . ?
N11 Ni3 N25 94.1(2) . . ?
N27 Ni3 N25 90.9(2) . . ?
N3 Ni3 N26 90.8(2) . . ?
N28 Ni3 N26 93.8(2) . . ?
N11 Ni3 N26 172.3(2) . . ?
N27 Ni3 N26 88.1(2) . . ?
N25 Ni3 N26 78.2(2) . . ?
C2 N2 Ni2 162.9(5) . . ?
N13 C13 W2 179.7(9) . . ?
C9 N9 Ni1 162.3(5) . . ?
C3 N3 Ni3 172.8(5) . . ?
C33 N19 C37 117.6(5) . . ?
C33 N19 Ni1 129.7(4) . . ?
C37 N19 Ni1 112.6(4) . . ?
C1 N1 Ni1 168.5(5) . . ?
C11 N11 Ni3 165.1(5) . . ?
C65 N23 C69 117.7(6) . . ?
C65 N23 Ni2 129.7(4) . . ?
C69 N23 Ni2 112.5(4) . . ?
C90 N26 C86 117.5(7) . . ?
C90 N26 Ni3 130.1(6) . . ?
C86 N26 Ni3 112.4(5) . . ?
C81 N25 C85 117.4(6) . . ?
C81 N25 Ni3 128.2(5) . . ?
C85 N25 Ni3 113.6(5) . . ?
C58 N22 C54 116.7(6) . . ?
C58 N22 Ni2 129.3(4) . . ?
C54 N22 Ni2 114.0(4) . . ?
C49 N21 C53 117.3(5) . . ?
C49 N21 Ni2 128.4(4) . . ?
C53 N21 Ni2 113.8(4) . . ?
C51 C50 C49 119.1(7) . . ?
C51 C50 C61 122.7(6) . . ?
C49 C50 C61 118.1(6) . . ?
C10 N10 Ni2 165.6(5) . . ?
C19 C18 C17 119.4(6) . . ?
C19 C18 C29 121.8(6) . . ?
C17 C18 C29 118.8(6) . . ?
C74 N24 C70 118.0(5) . . ?
C74 N24 Ni2 129.1(4) . . ?
C70 N24 Ni2 112.4(4) . . ?
N3 C3 W1 178.6(6) . . ?
C42 N20 C38 117.7(5) . . ?
C42 N20 Ni1 129.8(4) . . ?
C38 N20 Ni1 112.2(4) . . ?
N11 C11 W2 173.7(6) . . ?
C24 C25 C26 118.4(6) . . ?
C24 C25 C32 122.6(6) . . ?
C26 C25 C32 119.0(6) . . ?
N14 C14 W2 176.6(7) . . ?
C69 C68 C67 119.1(6) . . ?
C69 C68 C75 117.0(6) . . ?
C67 C68 C75 123.8(6) . . ?
N5 C5 W1 176.4(7) . . ?
N18 C26 C25 124.5(6) . . ?
C57 C56 C55 119.1(6) . . ?
C57 C56 C63 120.1(7) . . ?
C55 C56 C63 120.8(7) . . ?
C17 N17 C21 118.1(5) . . ?
C17 N17 Ni1 128.5(4) . . ?
C21 N17 Ni1 113.4(4) . . ?
N20 C42 C41 124.4(6) . . ?
C26 N18 C22 117.9(5) . . ?
C26 N18 Ni1 128.5(4) . . ?
C22 N18 Ni1 113.2(4) . . ?
N7 C7 W1 177.5(6) . . ?
N9 C9 W2 177.7(6) . . ?
N17 C21 C20 122.8(6) . . ?
N17 C21 C22 116.7(5) . . ?
C20 C21 C22 120.5(6) . . ?
N21 C49 C50 123.8(6) . . ?
N28 C106 C105 125.4(7) . . ?
C54 C55 C56 117.5(6) . . ?
C54 C55 C60 116.8(6) . . ?
C56 C55 C60 125.7(6) . . ?
N23 C69 C68 122.1(6) . . ?
N23 C69 C70 117.2(6) . . ?
C68 C69 C70 120.5(6) . . ?
N19 C33 C34 124.0(6) . . ?
N24 C70 C71 122.0(6) . . ?
N24 C70 C69 116.9(5) . . ?
C71 C70 C69 121.1(6) . . ?
C66 C67 C68 117.8(6) . . ?
C66 C67 C78 121.6(7) . . ?
C68 C67 C78 120.6(7) . . ?
C70 C71 C72 118.9(6) . . ?
C70 C71 C76 117.2(6) . . ?
C72 C71 C76 123.9(6) . . ?
C34 C35 C36 118.8(6) . . ?
C34 C35 C46 120.0(7) . . ?
C36 C35 C46 121.2(7) . . ?
C60 C59 C52 122.0(6) . . ?
C28 C27 C20 121.9(6) . . ?
N6 C6 W1 179.8(7) . . ?
N18 C22 C23 122.5(6) . . ?
N18 C22 C21 117.0(6) . . ?
C23 C22 C21 120.4(6) . . ?
N21 C53 C52 123.2(6) . . ?
N21 C53 C54 116.2(5) . . ?
C52 C53 C54 120.7(6) . . ?
C35 C34 C33 119.0(6) . . ?
C35 C34 C45 121.5(6) . . ?
C33 C34 C45 119.5(7) . . ?
N10 C10 W2 174.2(5) . . ?
N20 C38 C39 122.2(6) . . ?
N20 C38 C37 116.4(5) . . ?
C39 C38 C37 121.3(6) . . ?
C73 C72 C71 118.4(6) . . ?
C73 C72 C79 120.1(7) . . ?
C71 C72 C79 121.5(6) . . ?
N8 C8 W1 177.3(6) . . ?
N2 C2 W1 176.8(5) . . ?
N25 C81 C82 123.9(7) . . ?
C40 C41 C42 118.2(6) . . ?
C40 C41 C48 123.2(7) . . ?
C42 C41 C48 118.6(7) . . ?
C27 C28 C23 121.4(6) . . ?
N22 C58 C57 124.8(6) . . ?
C106 N28 C102 115.9(6) . . ?
C106 N28 Ni3 130.2(5) . . ?
C102 N28 Ni3 113.9(5) . . ?
C72 C73 C74 118.4(6) . . ?
C72 C73 C80 123.4(6) . . ?
C74 C73 C80 118.2(6) . . ?
N22 C54 C55 123.4(6) . . ?
N22 C54 C53 115.9(6) . . ?
C55 C54 C53 120.7(6) . . ?
N17 C17 C18 123.5(6) . . ?
C21 C20 C19 118.0(6) . . ?
C21 C20 C27 117.6(6) . . ?
C19 C20 C27 124.4(6) . . ?
N23 C65 C66 124.2(6) . . ?
N4 C4 W1 178.4(6) . . ?
C22 C23 C24 119.1(6) . . ?
C22 C23 C28 117.9(6) . . ?
C24 C23 C28 123.0(6) . . ?
C97 N27 C101 118.8(6) . . ?
C97 N27 Ni3 129.1(5) . . ?
C101 N27 Ni3 111.9(5) . . ?
C38 C39 C40 118.2(6) . . ?
C38 C39 C44 117.2(7) . . ?
C40 C39 C44 124.6(7) . . ?
N1 C1 W1 175.4(5) . . ?
N24 C74 C73 124.3(6) . . ?
C18 C19 C20 118.1(6) . . ?
C18 C19 C30 120.2(7) . . ?
C20 C19 C30 121.8(7) . . ?
C37 C36 C35 117.7(6) . . ?
C37 C36 C43 117.2(6) . . ?
C35 C36 C43 125.1(6) . . ?
C44 C43 C36 121.9(7) . . ?
C50 C51 C52 117.9(6) . . ?
C50 C51 C62 120.1(7) . . ?
C52 C51 C62 121.9(7) . . ?
N15 C15 W2 178.8(7) . . ?
N16 C16 W2 178.2(10) . . ?
N28 C102 C103 123.6(7) . . ?
N28 C102 C101 115.6(6) . . ?
C103 C102 C101 120.8(6) . . ?
N27 C97 C98 124.0(7) . . ?
C83 C82 C81 119.0(7) . . ?
C83 C82 C93 122.3(7) . . ?
C81 C82 C93 118.6(7) . . ?
C89 C88 C87 118.3(9) . . ?
C89 C88 C95 121.0(11) . . ?
C87 C88 C95 120.7(11) . . ?
N19 C37 C36 122.6(6) . . ?
N19 C37 C38 117.3(5) . . ?
C36 C37 C38 120.1(6) . . ?
C67 C66 C65 118.9(6) . . ?
C67 C66 C77 123.6(7) . . ?
C65 C66 C77 117.6(6) . . ?
C53 C52 C51 118.6(6) . . ?
C53 C52 C59 116.9(6) . . ?
C51 C52 C59 124.5(6) . . ?
C41 C40 C39 119.0(6) . . ?
C41 C40 C47 120.7(7) . . ?
C39 C40 C47 120.2(7) . . ?
C59 C60 C55 122.9(6) . . ?
C102 C103 C104 118.7(7) . . ?
C102 C103 C108 117.7(8) . . ?
C104 C103 C108 123.6(8) . . ?
C107 C108 C103 122.1(8) . . ?
C43 C44 C39 121.9(7) . . ?
N25 C85 C84 122.6(8) . . ?
N25 C85 C86 116.2(7) . . ?
C84 C85 C86 121.2(7) . . ?
C76 C75 C68 122.3(7) . . ?
C25 C24 C23 117.3(6) . . ?
C25 C24 C31 121.4(7) . . ?
C23 C24 C31 121.2(6) . . ?
N26 C86 C87 122.3(8) . . ?
N26 C86 C85 117.3(7) . . ?
C87 C86 C85 120.4(8) . . ?
C56 C57 C58 118.3(6) . . ?
C56 C57 C64 123.8(6) . . ?
C58 C57 C64 117.9(7) . . ?
C108 C107 C100 121.8(7) . . ?
C104 C105 C106 118.2(7) . . ?
C104 C105 C112 122.3(7) . . ?
C106 C105 C112 119.4(7) . . ?
C101 C100 C99 118.4(7) . . ?
C101 C100 C107 116.8(8) . . ?
C99 C100 C107 124.7(7) . . ?
C99 C98 C97 118.4(7) . . ?
C99 C98 C109 122.6(7) . . ?
C97 C98 C109 119.0(8) . . ?
N27 C101 C100 121.1(7) . . ?
N27 C101 C102 118.0(6) . . ?
C100 C101 C102 120.9(7) . . ?
N26 C90 C89 124.7(9) . . ?
C91 C92 C87 122.1(9) . . ?
C75 C76 C71 121.6(6) . . ?
C82 C83 C84 117.9(7) . . ?
C82 C83 C94 120.5(9) . . ?
C84 C83 C94 121.6(8) . . ?
C88 C87 C86 119.0(10) . . ?
C88 C87 C92 124.0(9) . . ?
C86 C87 C92 117.0(9) . . ?
C88 C89 C90 118.1(9) . . ?
C88 C89 C96 122.4(10) . . ?
C90 C89 C96 119.5(11) . . ?
N12 C12 W2 178.6(7) . . ?
C83 C84 C85 119.0(8) . . ?
C83 C84 C91 124.7(8) . . ?
C85 C84 C91 116.2(9) . . ?
C105 C104 C103 118.0(7) . . ?
C105 C104 C111 120.5(8) . . ?
C103 C104 C111 121.4(8) . . ?
C98 C99 C100 119.3(7) . . ?
C98 C99 C110 120.9(8) . . ?
C100 C99 C110 119.7(8) . . ?
C92 C91 C84 122.9(9) . . ?

loop_
_geom_bond_atom_site_label_1
_geom_bond_atom_site_label_2
_geom_bond_distance
_geom_bond_site_symmetry_2
_geom_bond_publ_flag
W1 C1 2.140(6) . ?
W1 C8 2.145(6) . ?
W1 C6 2.151(7) . ?
W1 C3 2.154(6) . ?
W1 C4 2.160(7) . ?
W1 C7 2.164(7) . ?
W1 C5 2.173(7) . ?
W1 C2 2.177(6) . ?
W2 C13 2.146(7) . ?
W2 C16 2.149(8) . ?
W2 C15 2.158(8) . ?
W2 C9 2.159(6) . ?
W2 C14 2.161(7) . ?
W2 C10 2.162(6) . ?
W2 C12 2.163(7) . ?
W2 C11 2.164(6) . ?
Ni1 N1 2.022(6) . ?
Ni1 N9 2.057(5) . ?
Ni1 N17 2.086(5) . ?
Ni1 N19 2.087(5) . ?
Ni1 N20 2.088(5) . ?
Ni1 N18 2.090(5) . ?
Ni2 N2 2.047(5) . ?
Ni2 N10 2.050(5) . ?
Ni2 N22 2.086(5) . ?
Ni2 N21 2.090(5) . ?
Ni2 N24 2.092(5) . ?
Ni2 N23 2.095(5) . ?
Ni3 N3 2.019(5) . ?
Ni3 N28 2.073(6) . ?
Ni3 N11 2.080(6) . ?
Ni3 N27 2.084(6) . ?
Ni3 N25 2.094(6) . ?
Ni3 N26 2.120(6) . ?
N2 C2 1.136(8) . ?
C13 N13 1.172(10) . ?
N9 C9 1.144(8) . ?
N3 C3 1.135(8) . ?
N19 C33 1.338(8) . ?
N19 C37 1.349(8) . ?
N1 C1 1.152(8) . ?
N11 C11 1.152(8) . ?
N23 C65 1.321(8) . ?
N23 C69 1.359(8) . ?
N26 C90 1.308(11) . ?
N26 C86 1.361(11) . ?
N25 C81 1.319(9) . ?
N25 C85 1.356(9) . ?
N22 C58 1.318(8) . ?
N22 C54 1.363(8) . ?
N21 C49 1.331(8) . ?
N21 C53 1.358(8) . ?
C50 C51 1.390(10) . ?
C50 C49 1.403(9) . ?
C50 C61 1.509(10) . ?
N10 C10 1.149(8) . ?
C18 C19 1.386(10) . ?
C18 C17 1.401(9) . ?
C18 C29 1.515(10) . ?
N24 C74 1.317(8) . ?
N24 C70 1.367(8) . ?
N20 C42 1.314(8) . ?
N20 C38 1.368(8) . ?
C25 C24 1.397(10) . ?
C25 C26 1.414(9) . ?
C25 C32 1.504(10) . ?
C14 N14 1.147(9) . ?
C68 C69 1.410(9) . ?
C68 C67 1.416(10) . ?
C68 C75 1.431(10) . ?
C5 N5 1.152(10) . ?
C26 N18 1.316(8) . ?
C56 C57 1.379(10) . ?
C56 C55 1.411(10) . ?
C56 C63 1.518(9) . ?
N17 C17 1.323(8) . ?
N17 C21 1.357(8) . ?
C42 C41 1.407(9) . ?
N18 C22 1.358(8) . ?
C7 N7 1.132(10) . ?
C21 C20 1.408(9) . ?
C21 C22 1.440(9) . ?
C106 N28 1.329(9) . ?
C106 C105 1.390(10) . ?
C55 C54 1.405(9) . ?
C55 C60 1.434(10) . ?
C69 C70 1.431(9) . ?
N8 C8 1.160(9) . ?
C33 C34 1.395(9) . ?
C70 C71 1.403(9) . ?
N4 C4 1.142(9) . ?
C67 C66 1.383(10) . ?
C67 C78 1.500(9) . ?
C71 C72 1.420(10) . ?
C71 C76 1.438(9) . ?
C35 C34 1.374(11) . ?
C35 C36 1.422(10) . ?
C35 C46 1.510(9) . ?
C59 C60 1.344(11) . ?
C59 C52 1.447(9) . ?
C27 C28 1.348(10) . ?
C27 C20 1.443(9) . ?
C6 N6 1.166(9) . ?
C22 C23 1.399(9) . ?
C53 C52 1.402(8) . ?
C53 C54 1.458(9) . ?
C34 C45 1.502(10) . ?
C38 C39 1.404(9) . ?
C38 C37 1.434(9) . ?
C72 C73 1.383(10) . ?
C72 C79 1.525(9) . ?
C81 C82 1.411(10) . ?
C41 C40 1.377(11) . ?
C41 C48 1.509(10) . ?
C28 C23 1.450(9) . ?
C58 C57 1.401(9) . ?
N28 C102 1.364(8) . ?
C73 C74 1.411(9) . ?
C73 C80 1.512(9) . ?
C20 C19 1.421(10) . ?
C65 C66 1.412(9) . ?
C23 C24 1.433(10) . ?
N27 C97 1.311(9) . ?
N27 C101 1.370(9) . ?
C62 C51 1.505(9) . ?
C39 C40 1.412(10) . ?
C39 C44 1.431(10) . ?
C19 C30 1.509(9) . ?
C36 C37 1.421(9) . ?
C36 C43 1.430(10) . ?
C43 C44 1.362(12) . ?
C51 C52 1.411(10) . ?
C15 N15 1.158(10) . ?
C16 N16 1.122(11) . ?
C102 C103 1.381(11) . ?
C102 C101 1.431(11) . ?
C97 C98 1.406(9) . ?
C82 C83 1.380(12) . ?
C82 C93 1.519(11) . ?
C88 C89 1.393(16) . ?
C88 C87 1.398(15) . ?
C88 C95 1.527(14) . ?
C66 C77 1.512(10) . ?
C40 C47 1.510(10) . ?
C103 C104 1.417(12) . ?
C103 C108 1.440(11) . ?
C108 C107 1.340(13) . ?
C85 C84 1.406(11) . ?
C85 C86 1.436(11) . ?
C75 C76 1.355(11) . ?
C24 C31 1.502(10) . ?
C86 C87 1.409(12) . ?
C57 C64 1.508(10) . ?
C107 C100 1.438(12) . ?
C105 C104 1.387(11) . ?
C105 C112 1.506(12) . ?
C100 C101 1.410(9) . ?
C100 C99 1.415(12) . ?
C98 C99 1.367(12) . ?
C98 C109 1.502(11) . ?
C90 C89 1.413(13) . ?
C92 C91 1.331(15) . ?
C92 C87 1.436(15) . ?
C83 C84 1.403(13) . ?
C83 C94 1.491(11) . ?
C89 C96 1.484(15) . ?
C12 N12 1.149(9) . ?
O6 C120 1.401(12) 3_667 ?
O4 C114 1.419(12) . ?
O5 C116 1.457(13) 3_667 ?
C117 O8 1.37(2) 1_565 ?
O7 C119 1.418(11) 2_646 ?
O3 C115 1.386(14) . ?
C84 C91 1.443(12) . ?
C104 C111 1.495(11) . ?
C99 C110 1.523(10) . ?
O1 C113 1.415(15) . ?
C116 O5 1.457(13) 3_667 ?
C119 O7 1.418(11) 2_656 ?
O8 C117 1.37(2) 1_545 ?
C120 O6 1.401(12) 3_667 ?
O2 C118 1.401(19) . ?
